data_4512389
loop_
_publ_author_name
'Kim, Hyun Jee'
'Park, In-Hyeok'
'Lee, Ji-Eun'
'Park, Ki-Min'
'Lee, Shim Sung'

_publ_section_title
;
 Supramolecular Silver(I), Copper(I), and Mercury(II) Complexes with
 Thiamacrocycles Exhibiting Different Types of Endo- or Exocoordination
 Modes: From Monomer and Dimer to One-Dimensional and Two-Dimensional
 Polymers
;
_journal_issue 12
_journal_name_full 'Crystal Growth &amp; Design'
_journal_page_first 6269
_journal_paper_doi 10.1021/cg500966z
_journal_volume 14
_journal_year 2014
_chemical_formula_sum 'C23 H26 Ag F3 O5 S2'
_chemical_formula_weight 611.43
_chemical_name_systematic
; 
 ? 
;
_space_group_IT_number 14
_symmetry_cell_setting monoclinic
_symmetry_space_group_name_Hall '-P 2yn'
_symmetry_space_group_name_H-M 'P 1 21/n 1'
_atom_sites_solution_hydrogens geom
_atom_sites_solution_primary direct
_atom_sites_solution_secondary difmap
_audit_creation_method SHELXTL
_cell_angle_alpha 90.00
_cell_angle_beta 94.7100(10)
_cell_angle_gamma 90.00
_cell_formula_units_Z 4
_cell_length_a 10.1524(6)
_cell_length_b 19.0883(12)
_cell_length_c 13.0188(8)
_cell_measurement_reflns_used 4447
_cell_measurement_temperature 173(2)
_cell_measurement_theta_max 27.38
_cell_measurement_theta_min 2.13
_cell_volume 2514.4(3)
_computing_cell_refinement 'Bruker SMART'
_computing_data_collection 'Bruker SMART'
_computing_data_reduction 'Bruker SAINT'
_computing_molecular_graphics 'Bruker SHELXTL'
_computing_publication_material 'Bruker SHELXTL'
_computing_structure_refinement 'Bruker SHELXTL'
_computing_structure_solution 'Bruker SHELXTL'
_diffrn_ambient_temperature 173(2)
_diffrn_measured_fraction_theta_full 0.947
_diffrn_measured_fraction_theta_max 0.947
_diffrn_measurement_device_type 'CCD area detector'
_diffrn_measurement_method 'phi and omega scans'
_diffrn_radiation_monochromator graphite
_diffrn_radiation_source 'fine-focus sealed tube'
_diffrn_radiation_type MoK\a
_diffrn_radiation_wavelength 0.71073
_diffrn_reflns_av_R_equivalents 0.0498
_diffrn_reflns_av_sigmaI/netI 0.0689
_diffrn_reflns_limit_h_max 13
_diffrn_reflns_limit_h_min -7
_diffrn_reflns_limit_k_max 24
_diffrn_reflns_limit_k_min -23
_diffrn_reflns_limit_l_max 16
_diffrn_reflns_limit_l_min -16
_diffrn_reflns_number 15957
_diffrn_reflns_theta_full 28.30
_diffrn_reflns_theta_max 28.30
_diffrn_reflns_theta_min 2.28
_exptl_absorpt_coefficient_mu 1.022
_exptl_absorpt_correction_T_max 0.8218
_exptl_absorpt_correction_T_min 0.7843
_exptl_absorpt_correction_type 'empirical (SADABS)'
_exptl_crystal_colour colorless
_exptl_crystal_density_diffrn 1.615
_exptl_crystal_density_method 'not measured'
_exptl_crystal_description block
_exptl_crystal_F_000 1240
_exptl_crystal_size_max 0.25
_exptl_crystal_size_mid 0.20
_exptl_crystal_size_min 0.20
_refine_diff_density_max 0.795
_refine_diff_density_min -0.766
_refine_diff_density_rms 0.113
_refine_ls_extinction_method none
_refine_ls_goodness_of_fit_ref 1.065
_refine_ls_hydrogen_treatment constr
_refine_ls_matrix_type full
_refine_ls_number_parameters 326
_refine_ls_number_reflns 5924
_refine_ls_number_restraints 0
_refine_ls_restrained_S_all 1.065
_refine_ls_R_factor_all 0.0890
_refine_ls_R_factor_gt 0.0577
_refine_ls_shift/su_max 0.001
_refine_ls_shift/su_mean 0.000
_refine_ls_structure_factor_coef Fsqd
_refine_ls_weighting_details 'calc w=1/[\s^2^(Fo^2^)+(0.0495P)^2^+3.4469P] where P=(Fo^2^+2Fc^2^)/3'
_refine_ls_weighting_scheme calc
_refine_ls_wR_factor_gt 0.1137
_refine_ls_wR_factor_ref 0.1248
_reflns_number_gt 4215
_reflns_number_total 5924
_reflns_threshold_expression >2sigma(I)
_cod_data_source_file cg500966z_si_002.cif
_cod_data_source_block 3
_cod_depositor_comments
;
The following automatic conversions were performed:

'_symmetry_cell_setting' value 'Monoclinic' changed to 'monoclinic'
according to
/home/saulius/struct/COD-crude-data--automatic-downloads/rss-feeds/ACS/lib/dictionaries/cif_core.dic
dictionary named 'cif_core.dic' version 2.4.2 from 2011-04-26.

Automatic conversion script
Id: cif_fix_values 2935 2014-11-11 08:27:57Z andrius 

 Adding full bibliography for 4512387--4512397.cif.
;
_cod_original_sg_symbol_H-M P2(1)/n
_cod_database_code 4512389

loop_
_symmetry_equiv_pos_as_xyz
'x, y, z'
'-x+1/2, y+1/2, -z+1/2'
'-x, -y, -z'
'x-1/2, -y-1/2, z-1/2'

loop_
_atom_site_label
_atom_site_type_symbol
_atom_site_fract_x
_atom_site_fract_y
_atom_site_fract_z
_atom_site_U_iso_or_equiv
_atom_site_adp_type
_atom_site_occupancy
_atom_site_symmetry_multiplicity
_atom_site_calc_flag
_atom_site_refinement_flags
_atom_site_disorder_assembly
_atom_site_disorder_group
Ag1 Ag 0.61279(4) 0.006630(16) 0.62595(3) 0.02905(12) Uani 1 1 d . . .
S1 S 0.69037(12) 0.43831(6) 0.93043(9) 0.0319(3) Uani 1 1 d . . .
S2 S 0.61518(11) 0.08487(6) 0.77473(8) 0.0228(2) Uani 1 1 d . . .
O1 O 0.7352(3) 0.27469(15) 1.1087(2) 0.0305(7) Uani 1 1 d . . .
O2 O 0.7389(3) 0.06601(16) 1.0163(2) 0.0348(8) Uani 1 1 d . . .
O3 O 0.5903(4) 0.24967(17) 0.8108(3) 0.0424(9) Uani 1 1 d . . .
O4 O 0.5449(3) 0.06705(16) 0.4601(3) 0.0371(8) Uani 1 1 d . . .
O5 O 0.6219(6) 0.0972(3) 0.3143(3) 0.0879(18) Uani 1 1 d . . .
C1 C 0.7272(5) 0.2005(2) 1.1206(4) 0.0321(11) Uani 1 1 d . . .
H1A H 0.6458 0.1823 1.0827 0.039 Uiso 1 1 calc R . .
H1B H 0.7252 0.1882 1.1943 0.039 Uiso 1 1 calc R . .
C2 C 0.8472(5) 0.1694(2) 1.0780(4) 0.0358(11) Uani 1 1 d . . .
H2A H 0.9276 0.1877 1.1173 0.043 Uiso 1 1 calc R . .
H2B H 0.8500 0.1841 1.0052 0.043 Uiso 1 1 calc R . .
C3 C 0.8472(5) 0.0900(2) 1.0837(4) 0.0363(11) Uani 1 1 d . . .
H3A H 0.9314 0.0711 1.0620 0.044 Uiso 1 1 calc R . .
H3B H 0.8370 0.0744 1.1552 0.044 Uiso 1 1 calc R . .
C4 C 0.7324(5) -0.0035(2) 0.9914(3) 0.0300(10) Uani 1 1 d . . .
C5 C 0.8150(5) -0.0544(2) 1.0386(4) 0.0338(11) Uani 1 1 d . . .
H5A H 0.8815 -0.0419 1.0911 0.041 Uiso 1 1 calc R . .
C6 C 0.7984(6) -0.1236(3) 1.0074(4) 0.0443(14) Uani 1 1 d . . .
H6A H 0.8533 -0.1588 1.0400 0.053 Uiso 1 1 calc R . .
C7 C 0.7048(6) -0.1421(3) 0.9309(4) 0.0451(14) Uani 1 1 d . . .
H7A H 0.6972 -0.1895 0.9089 0.054 Uiso 1 1 calc R . .
C8 C 0.6209(5) -0.0918(2) 0.8852(3) 0.0354(12) Uani 1 1 d . . .
H8A H 0.5546 -0.1049 0.8330 0.043 Uiso 1 1 calc R . .
C9 C 0.6332(5) -0.0223(2) 0.9154(3) 0.0263(10) Uani 1 1 d . . .
C10 C 0.5385(5) 0.0320(2) 0.8708(3) 0.0289(10) Uani 1 1 d . . .
H10A H 0.5113 0.0628 0.9266 0.035 Uiso 1 1 calc R . .
H10B H 0.4584 0.0088 0.8382 0.035 Uiso 1 1 calc R . .
C11 C 0.4840(5) 0.1474(2) 0.7462(3) 0.0320(11) Uani 1 1 d . . .
H11A H 0.4932 0.1674 0.6769 0.038 Uiso 1 1 calc R . .
H11B H 0.3984 0.1224 0.7434 0.038 Uiso 1 1 calc R . .
C12 C 0.4807(5) 0.2056(3) 0.8207(4) 0.0380(12) Uani 1 1 d . . .
H12A H 0.3977 0.2325 0.8073 0.046 Uiso 1 1 calc R . .
H12B H 0.4835 0.1867 0.8917 0.046 Uiso 1 1 calc R . .
C13 C 0.5782(5) 0.3121(3) 0.8703(4) 0.0413(13) Uani 1 1 d . . .
H13A H 0.5667 0.3001 0.9430 0.050 Uiso 1 1 calc R . .
H13B H 0.5006 0.3397 0.8426 0.050 Uiso 1 1 calc R . .
C14 C 0.7017(5) 0.3531(3) 0.8632(4) 0.0434(13) Uani 1 1 d . . .
H14A H 0.7161 0.3613 0.7899 0.052 Uiso 1 1 calc R . .
H14B H 0.7779 0.3261 0.8948 0.052 Uiso 1 1 calc R . .
C15 C 0.7516(5) 0.4165(2) 1.0623(3) 0.0287(10) Uani 1 1 d . . .
H15A H 0.8237 0.3818 1.0599 0.034 Uiso 1 1 calc R . .
H15B H 0.7898 0.4593 1.0959 0.034 Uiso 1 1 calc R . .
C16 C 0.6496(4) 0.3874(2) 1.1278(3) 0.0254(10) Uani 1 1 d . . .
C17 C 0.5607(5) 0.4324(3) 1.1694(4) 0.0360(11) Uani 1 1 d . . .
H17A H 0.5661 0.4813 1.1569 0.043 Uiso 1 1 calc R . .
C18 C 0.4638(5) 0.4071(3) 1.2291(4) 0.0395(12) Uani 1 1 d . . .
H18A H 0.4036 0.4385 1.2572 0.047 Uiso 1 1 calc R . .
C19 C 0.4557(5) 0.3362(3) 1.2472(4) 0.0383(12) Uani 1 1 d . . .
H19A H 0.3883 0.3187 1.2868 0.046 Uiso 1 1 calc R . .
C20 C 0.5451(5) 0.2898(2) 1.2082(3) 0.0312(11) Uani 1 1 d . . .
H20A H 0.5401 0.2410 1.2219 0.037 Uiso 1 1 calc R . .
C21 C 0.6416(4) 0.3160(2) 1.1490(3) 0.0257(10) Uani 1 1 d . . .
C22 C 0.6093(5) 0.1035(2) 0.4056(3) 0.0311(11) Uani 1 1 d . A .
C23 C 0.6890(8) 0.1614(3) 0.4614(4) 0.066(2) Uani 1 1 d . . .
F1 F 0.8218(10) 0.1193(6) 0.4868(11) 0.103(5) Uani 0.558(16) 1 d P A 1
F3 F 0.672(2) 0.1779(9) 0.5480(10) 0.096(9) Uani 0.558(16) 1 d P A 1
F1' F 0.733(2) 0.1532(10) 0.5466(11) 0.086(10) Uani 0.442(16) 1 d P A 2
F3' F 0.5714(15) 0.2108(5) 0.4849(13) 0.086(6) Uani 0.442(16) 1 d P A 2
F2 F 0.7413(4) 0.20703(16) 0.4063(3) 0.0633(10) Uani 1 1 d . A .

loop_
_atom_site_aniso_label
_atom_site_aniso_U_11
_atom_site_aniso_U_22
_atom_site_aniso_U_33
_atom_site_aniso_U_23
_atom_site_aniso_U_13
_atom_site_aniso_U_12
Ag1 0.0386(2) 0.02577(18) 0.02320(17) -0.00376(14) 0.00493(14) -0.00174(16)
S1 0.0332(7) 0.0286(6) 0.0328(6) 0.0073(5) -0.0036(5) -0.0037(5)
S2 0.0215(6) 0.0263(5) 0.0209(5) -0.0007(4) 0.0039(4) -0.0005(4)
O1 0.0336(19) 0.0237(16) 0.0351(18) 0.0035(13) 0.0085(15) -0.0035(14)
O2 0.042(2) 0.0266(17) 0.0340(18) -0.0042(13) -0.0095(15) 0.0050(15)
O3 0.049(2) 0.0346(19) 0.044(2) -0.0144(16) 0.0041(17) 0.0021(17)
O4 0.040(2) 0.0344(18) 0.0364(19) 0.0111(15) -0.0011(16) -0.0170(16)
O5 0.133(5) 0.095(4) 0.036(2) -0.007(2) 0.009(3) -0.063(3)
C1 0.040(3) 0.022(2) 0.034(3) -0.0007(18) 0.002(2) -0.009(2)
C2 0.033(3) 0.033(3) 0.042(3) 0.000(2) 0.006(2) -0.005(2)
C3 0.032(3) 0.036(3) 0.040(3) -0.003(2) -0.002(2) 0.000(2)
C4 0.035(3) 0.029(2) 0.026(2) -0.0014(19) 0.0044(19) 0.002(2)
C5 0.032(3) 0.028(2) 0.039(3) -0.002(2) -0.011(2) 0.003(2)
C6 0.055(4) 0.026(3) 0.050(3) 0.009(2) -0.001(3) 0.009(2)
C7 0.062(4) 0.026(3) 0.048(3) 0.002(2) 0.010(3) -0.002(2)
C8 0.047(3) 0.038(3) 0.023(2) -0.001(2) 0.007(2) -0.008(2)
C9 0.030(3) 0.029(2) 0.021(2) 0.0021(17) 0.0091(19) -0.0014(19)
C10 0.026(3) 0.042(3) 0.020(2) 0.0022(19) 0.0072(19) -0.004(2)
C11 0.033(3) 0.038(3) 0.025(2) 0.001(2) 0.003(2) 0.007(2)
C12 0.043(3) 0.038(3) 0.033(3) -0.006(2) 0.004(2) 0.005(2)
C13 0.048(3) 0.038(3) 0.037(3) -0.006(2) -0.003(2) -0.001(2)
C14 0.038(3) 0.050(3) 0.042(3) -0.005(2) 0.003(2) -0.006(3)
C15 0.027(3) 0.032(2) 0.026(2) 0.0036(18) -0.0018(19) -0.005(2)
C16 0.023(2) 0.027(2) 0.026(2) 0.0048(17) -0.0023(19) -0.0032(18)
C17 0.030(3) 0.036(3) 0.041(3) 0.006(2) -0.001(2) 0.002(2)
C18 0.028(3) 0.050(3) 0.041(3) -0.002(2) 0.003(2) 0.004(2)
C19 0.023(3) 0.063(3) 0.029(3) 0.007(2) 0.004(2) -0.004(2)
C20 0.030(3) 0.036(3) 0.027(2) 0.0020(19) 0.000(2) -0.007(2)
C21 0.023(3) 0.030(2) 0.024(2) 0.0006(17) 0.0005(18) -0.0051(19)
C22 0.039(3) 0.028(2) 0.027(2) 0.0049(19) 0.001(2) -0.002(2)
C23 0.108(6) 0.062(4) 0.029(3) 0.005(3) 0.006(4) -0.053(4)
F1 0.065(7) 0.102(8) 0.134(10) 0.035(7) -0.041(6) -0.015(6)
F3 0.146(18) 0.091(13) 0.059(10) -0.038(9) 0.057(11) -0.076(11)
F1' 0.123(19) 0.074(12) 0.049(12) 0.018(8) -0.061(12) -0.054(10)
F3' 0.100(10) 0.038(5) 0.127(12) -0.036(6) 0.057(9) -0.002(5)
F2 0.083(3) 0.050(2) 0.059(2) 0.0061(16) 0.0200(19) -0.0352(18)

loop_
_atom_type_symbol
_atom_type_description
_atom_type_scat_dispersion_real
_atom_type_scat_dispersion_imag
_atom_type_scat_source
C C 0.0033 0.0016 'International Tables Vol C Tables 4.2.6.8 and 6.1.1.4'
H H 0.0000 0.0000 'International Tables Vol C Tables 4.2.6.8 and 6.1.1.4'
O O 0.0106 0.0060 'International Tables Vol C Tables 4.2.6.8 and 6.1.1.4'
F F 0.0171 0.0103 'International Tables Vol C Tables 4.2.6.8 and 6.1.1.4'
S S 0.1246 0.1234 'International Tables Vol C Tables 4.2.6.8 and 6.1.1.4'
Ag Ag -0.8971 1.1015 'International Tables Vol C Tables 4.2.6.8 and 6.1.1.4'

loop_
_geom_angle_atom_site_label_1
_geom_angle_atom_site_label_2
_geom_angle_atom_site_label_3
_geom_angle
_geom_angle_site_symmetry_1
_geom_angle_site_symmetry_3
O4 Ag1 S2 134.97(9) 3_656 .
O4 Ag1 O4 74.61(11) 3_656 .
S2 Ag1 O4 112.79(8) . .
O4 Ag1 S1 94.38(9) 3_656 2_646
S2 Ag1 S1 125.79(4) . 2_646
O4 Ag1 S1 98.92(9) . 2_646
C15 S1 C14 102.4(2) . .
C15 S1 Ag1 99.98(15) . 2_656
C14 S1 Ag1 103.46(17) . 2_656
C11 S2 C10 99.1(2) . .
C11 S2 Ag1 106.37(15) . .
C10 S2 Ag1 103.16(15) . .
C21 O1 C1 118.8(3) . .
C4 O2 C3 118.5(4) . .
C12 O3 C13 110.1(4) . .
C22 O4 Ag1 116.2(3) . 3_656
C22 O4 Ag1 130.1(3) . .
Ag1 O4 Ag1 105.39(11) 3_656 .
O1 C1 C2 107.3(4) . .
C1 C2 C3 111.9(4) . .
O2 C3 C2 107.1(4) . .
O2 C4 C5 123.8(4) . .
O2 C4 C9 115.8(4) . .
C5 C4 C9 120.4(4) . .
C6 C5 C4 118.7(5) . .
C7 C6 C5 121.3(5) . .
C6 C7 C8 120.0(5) . .
C7 C8 C9 120.3(5) . .
C8 C9 C4 119.3(4) . .
C8 C9 C10 120.8(4) . .
C4 C9 C10 119.9(4) . .
C9 C10 S2 110.5(3) . .
C12 C11 S2 114.7(4) . .
O3 C12 C11 109.1(4) . .
O3 C13 C14 107.1(4) . .
C13 C14 S1 110.3(4) . .
C16 C15 S1 114.9(3) . .
C17 C16 C21 118.5(4) . .
C17 C16 C15 119.6(4) . .
C21 C16 C15 121.9(4) . .
C16 C17 C18 121.1(5) . .
C19 C18 C17 119.4(5) . .
C18 C19 C20 120.8(5) . .
C21 C20 C19 118.9(4) . .
O1 C21 C20 123.2(4) . .
O1 C21 C16 115.7(4) . .
C20 C21 C16 121.2(4) . .
O5 C22 O4 128.1(5) . .
O5 C22 C23 116.5(5) . .
O4 C22 C23 115.3(4) . .
F1' C23 F3 38.5(11) . .
F1' C23 F2 118.8(11) . .
F3 C23 F2 116.8(9) . .
F1' C23 C22 120.1(10) . .
F3 C23 C22 121.9(9) . .
F2 C23 C22 117.3(5) . .
F1' C23 F3' 97.6(11) . .
F3 C23 F3' 59.1(9) . .
F2 C23 F3' 93.4(6) . .
C22 C23 F3' 98.4(7) . .
F1' C23 F1 58.8(11) . .
F3 C23 F1 97.1(10) . .
F2 C23 F1 94.5(6) . .
C22 C23 F1 98.2(6) . .
F3' C23 F1 155.9(8) . .

loop_
_geom_bond_atom_site_label_1
_geom_bond_atom_site_label_2
_geom_bond_distance
_geom_bond_site_symmetry_2
Ag1 O4 2.346(3) 3_656
Ag1 S2 2.4445(11) .
Ag1 O4 2.494(3) .
Ag1 S1 2.5444(12) 2_646
S1 C15 1.825(4) .
S1 C14 1.856(5) .
S1 Ag1 2.5444(12) 2_656
S2 C11 1.805(5) .
S2 C10 1.830(4) .
O1 C21 1.372(5) .
O1 C1 1.427(5) .
O2 C4 1.366(5) .
O2 C3 1.426(6) .
O3 C12 1.410(6) .
O3 C13 1.431(6) .
O4 C22 1.221(5) .
O4 Ag1 2.346(3) 3_656
O5 C22 1.213(6) .
C1 C2 1.502(7) .
C2 C3 1.518(6) .
C4 C5 1.393(6) .
C4 C9 1.399(7) .
C5 C6 1.389(7) .
C6 C7 1.366(8) .
C7 C8 1.386(7) .
C8 C9 1.386(6) .
C9 C10 1.499(6) .
C11 C12 1.476(6) .
C13 C14 1.488(7) .
C15 C16 1.501(6) .
C16 C17 1.388(6) .
C16 C21 1.394(6) .
C17 C18 1.389(7) .
C18 C19 1.379(7) .
C19 C20 1.393(7) .
C20 C21 1.388(6) .
C22 C23 1.519(7) .
C23 F1' 1.172(15) .
C23 F3 1.196(13) .
C23 F2 1.272(6) .
C23 F3' 1.571(14) .
C23 F1 1.580(14) .
